data_8101692
loop_
_publ_author_name
'A. R. Mahjoub'
'A. Morsali'
'S. Nouryan Aval'

_publ_section_title
;
Crystal structure of pyridyl-2-methylammonium nitrate, (C~6~H~9~N~2~)
NO~3~
;
_journal_issue 1
_journal_name_full 'Zeitschrift f\"ur Kristallographie - New Crystal Structures'
_journal_page_first 45
_journal_page_last 46
_journal_volume 220
_journal_year 2005
_chemical_formula_moiety 'C6 H9 N2 1+, N O3 1-'
_chemical_formula_sum 'C6 H9 N3 O3'
_chemical_formula_weight 171.16
_chemical_melting_point 447
_chemical_name_systematic
; 
2-aminomethylepyridine-nitrate
;
_space_group_IT_number 14
_symmetry_cell_setting monoclinic
_symmetry_space_group_name_Hall '-P 2ybc'
_symmetry_space_group_name_H-M 'P 1 21/c 1'
_atom_sites_solution_hydrogens mixed
_atom_sites_solution_primary direct
_atom_sites_solution_secondary difmap
_audit_creation_method SHELXL-97
_cell_angle_alpha 90.00
_cell_angle_beta 105.366(3)
_cell_angle_gamma 90.00
_cell_formula_units_Z 4
_cell_length_a 8.2341(15)
_cell_length_b 10.4212(19)
_cell_length_c 9.3945(17)
_cell_measurement_reflns_used 765
_cell_measurement_temperature 120(2)
_cell_measurement_theta_max 56
_cell_measurement_theta_min 3
_cell_volume 777.3(2)
_computing_cell_refinement 'SAINTPlus (Bruker, 1998a)'
_computing_data_collection 'SMART (Bruker, 1998b)'
_computing_data_reduction 'SAINTPlus (Bruker, 1998a)'
_computing_molecular_graphics 'SHELXTL ver. 5.1 (Sheldrick, 1998b)'
_computing_publication_material 'SHELXTL ver. 5.1 (Sheldrick, 1998b)'
_computing_structure_refinement 'SHELXTL ver. 5.1 (Sheldrick, 1998b)'
_computing_structure_solution 'SHELXTL ver. 5.1 (Sheldrick, 1998b)'
_diffrn_ambient_temperature 120(2)
_diffrn_measured_fraction_theta_full 0.980
_diffrn_measured_fraction_theta_max 0.980
_diffrn_measurement_device_type 'Bruker SMART 1000 CCD'
_diffrn_measurement_method 'phi and omega scans'
_diffrn_radiation_monochromator graphite
_diffrn_radiation_source 'fine-focus sealed tube'
_diffrn_radiation_type MoK\a
_diffrn_radiation_wavelength 0.71073
_diffrn_reflns_av_R_equivalents 0.0304
_diffrn_reflns_av_sigmaI/netI 0.0202
_diffrn_reflns_limit_h_max 10
_diffrn_reflns_limit_h_min -10
_diffrn_reflns_limit_k_max 13
_diffrn_reflns_limit_k_min -13
_diffrn_reflns_limit_l_max 12
_diffrn_reflns_limit_l_min -12
_diffrn_reflns_number 7477
_diffrn_reflns_theta_full 28.00
_diffrn_reflns_theta_max 28.00
_diffrn_reflns_theta_min 2.57
_exptl_absorpt_coefficient_mu 0.119
_exptl_absorpt_correction_T_max 0.977
_exptl_absorpt_correction_T_min 0.956
_exptl_absorpt_correction_type multi-scan
_exptl_absorpt_process_details 'SADABS (Sheldrick, 1998a)'
_exptl_crystal_colour colorless
_exptl_crystal_density_diffrn 1.463
_exptl_crystal_density_method 'not measured'
_exptl_crystal_description prism
_exptl_crystal_F_000 360
_exptl_crystal_size_max 0.30
_exptl_crystal_size_mid 0.28
_exptl_crystal_size_min 0.22
_refine_diff_density_max 0.254
_refine_diff_density_min -0.295
_refine_diff_density_rms 0.053
_refine_ls_extinction_method none
_refine_ls_goodness_of_fit_ref 0.986
_refine_ls_hydrogen_treatment constr
_refine_ls_matrix_type full
_refine_ls_number_parameters 110
_refine_ls_number_reflns 1840
_refine_ls_number_restraints 0
_refine_ls_restrained_S_all 0.986
_refine_ls_R_factor_all 0.0510
_refine_ls_R_factor_gt 0.0442
_refine_ls_shift/su_max 0.000
_refine_ls_shift/su_mean 0.000
_refine_ls_structure_factor_coef Fsqd
_refine_ls_weighting_details 'calc w=1/[\s^2^(Fo^2^)+(0.0300P)^2^+0.6500P] where P=(Fo^2^+2Fc^2^)/3'
_refine_ls_weighting_scheme calc
_refine_ls_wR_factor_gt 0.0939
_refine_ls_wR_factor_ref 0.0973
_reflns_number_gt 1529
_reflns_number_total 1840
_reflns_threshold_expression I>2sigma(I)
_cod_data_source_file 1267-1420.cff
_cod_data_source_block sn-17
_cod_depositor_comments
;
The following automatic conversions were performed:

'_chemical_melting_point' value '447K' was changed to '447' - the
value should be numeric and without a unit designator.

Automatic conversion script
Id: cif_fix_values 1569 2011-02-09 13:29:24Z adriana 
;
_cod_original_sg_symbol_H-M P121/c1
_cod_database_code 8101692

loop_
_symmetry_equiv_pos_as_xyz
'x, y, z'
'-x, y+1/2, -z+1/2'
'-x, -y, -z'
'x, -y-1/2, z-1/2'

loop_
_atom_site_label
_atom_site_type_symbol
_atom_site_fract_x
_atom_site_fract_y
_atom_site_fract_z
_atom_site_U_iso_or_equiv
_atom_site_adp_type
_atom_site_occupancy
_atom_site_symmetry_multiplicity
_atom_site_Wyckoff_symbol
_atom_site_calc_flag
_atom_site_refinement_flags
_atom_site_disorder_assembly
_atom_site_disorder_group
N1 N 0.79992(15) 0.56389(11) 0.09890(12) 0.0209(2) Uani 1 4 e d . . .
N2 N 1.02272(14) 0.67317(10) -0.02725(12) 0.0200(2) Uani 1 4 e d . . .
H2A H 1.0751 0.6616 0.0701 0.024 Uiso 1 4 e calc R . .
H2B H 1.0909 0.7189 -0.0705 0.024 Uiso 1 4 e calc R . .
H2C H 1.0001 0.5954 -0.0722 0.024 Uiso 1 4 e calc R . .
C1 C 0.70037(19) 0.50683(14) 0.17348(15) 0.0242(3) Uani 1 4 e d . . .
H1 H 0.7337 0.4255 0.2173 0.029 Uiso 1 4 e calc R . .
C2 C 0.55263(18) 0.56022(14) 0.18962(16) 0.0264(3) Uani 1 4 e d . . .
H2 H 0.4864 0.5167 0.2432 0.032 Uiso 1 4 e calc R . .
C3 C 0.50337(18) 0.67876(15) 0.12576(16) 0.0266(3) Uani 1 4 e d . . .
H3 H 0.4022 0.7179 0.1343 0.032 Uiso 1 4 e calc R . .
C4 C 0.60444(17) 0.73939(14) 0.04908(15) 0.0240(3) Uani 1 4 e d . . .
H4 H 0.5739 0.8208 0.0044 0.029 Uiso 1 4 e calc R . .
C5 C 0.75128(17) 0.67848(12) 0.03899(14) 0.0193(3) Uani 1 4 e d . . .
C6 C 0.86317(17) 0.74417(13) -0.04210(15) 0.0221(3) Uani 1 4 e d . . .
H6A H 0.8027 0.7513 -0.1480 0.026 Uiso 1 4 e calc R . .
H6B H 0.8890 0.8321 -0.0026 0.026 Uiso 1 4 e calc R . .
N3 N 1.18610(14) 0.92771(11) -0.15551(13) 0.0211(2) Uani 1 4 e d . . .
O1 O 1.20704(17) 0.93435(11) -0.02041(12) 0.0367(3) Uani 1 4 e d . . .
O2 O 1.18188(14) 1.02489(10) -0.23284(12) 0.0298(3) Uani 1 4 e d . . .
O3 O 1.16840(13) 0.81716(9) -0.21681(10) 0.0235(2) Uani 1 4 e d . . .

loop_
_atom_site_aniso_label
_atom_site_aniso_U_11
_atom_site_aniso_U_22
_atom_site_aniso_U_33
_atom_site_aniso_U_23
_atom_site_aniso_U_13
_atom_site_aniso_U_12
N1 0.0240(6) 0.0185(5) 0.0208(5) -0.0005(4) 0.0070(4) -0.0010(4)
N2 0.0232(6) 0.0173(5) 0.0211(5) 0.0016(4) 0.0086(4) -0.0002(4)
C1 0.0297(7) 0.0216(6) 0.0224(6) -0.0010(5) 0.0092(5) -0.0041(5)
C2 0.0257(7) 0.0308(7) 0.0251(7) -0.0058(6) 0.0112(5) -0.0084(6)
C3 0.0200(7) 0.0326(8) 0.0274(7) -0.0072(6) 0.0064(5) -0.0002(6)
C4 0.0231(7) 0.0231(7) 0.0246(7) -0.0023(5) 0.0045(5) 0.0023(5)
C5 0.0216(6) 0.0185(6) 0.0180(6) -0.0026(5) 0.0052(5) -0.0012(5)
C6 0.0249(7) 0.0179(6) 0.0244(6) 0.0027(5) 0.0083(5) 0.0034(5)
N3 0.0215(6) 0.0198(5) 0.0219(5) 0.0016(4) 0.0057(4) -0.0006(4)
O1 0.0602(8) 0.0288(6) 0.0207(5) -0.0022(4) 0.0100(5) -0.0041(5)
O2 0.0324(6) 0.0224(5) 0.0316(5) 0.0088(4) 0.0035(4) -0.0041(4)
O3 0.0297(5) 0.0186(5) 0.0233(5) -0.0020(4) 0.0091(4) -0.0002(4)

loop_
_atom_type_symbol
_atom_type_description
_atom_type_scat_dispersion_real
_atom_type_scat_dispersion_imag
_atom_type_scat_source
C C 0.0033 0.0016 'International Tables Vol C Tables 4.2.6.8 and 6.1.1.4'
H H 0.0000 0.0000 'International Tables Vol C Tables 4.2.6.8 and 6.1.1.4'
N N 0.0061 0.0033 'International Tables Vol C Tables 4.2.6.8 and 6.1.1.4'
O O 0.0106 0.0060 'International Tables Vol C Tables 4.2.6.8 and 6.1.1.4'

loop_
_geom_angle_atom_site_label_1
_geom_angle_atom_site_label_2
_geom_angle_atom_site_label_3
_geom_angle
_geom_angle_site_symmetry_1
_geom_angle_site_symmetry_3
_geom_angle_publ_flag
C5 N1 C1 117.21(12) . . ?
C6 N2 H2A 109.5 . . ?
C6 N2 H2B 109.5 . . ?
H2A N2 H2B 109.5 . . ?
C6 N2 H2C 109.5 . . ?
H2A N2 H2C 109.5 . . ?
H2B N2 H2C 109.5 . . ?
N1 C1 C2 123.58(13) . . ?
N1 C1 H1 118.2 . . ?
C2 C1 H1 118.2 . . ?
C1 C2 C3 118.45(13) . . ?
C1 C2 H2 120.8 . . ?
C3 C2 H2 120.8 . . ?
C2 C3 C4 118.89(13) . . ?
C2 C3 H3 120.6 . . ?
C4 C3 H3 120.6 . . ?
C3 C4 C5 118.62(13) . . ?
C3 C4 H4 120.7 . . ?
C5 C4 H4 120.7 . . ?
N1 C5 C4 123.26(12) . . ?
N1 C5 C6 117.65(12) . . ?
C4 C5 C6 119.09(12) . . ?
N2 C6 C5 111.79(11) . . ?
N2 C6 H6A 109.3 . . ?
C5 C6 H6A 109.3 . . ?
N2 C6 H6B 109.3 . . ?
C5 C6 H6B 109.3 . . ?
H6A C6 H6B 107.9 . . ?
O1 N3 O2 121.97(12) . . ?
O1 N3 O3 118.74(11) . . ?
O2 N3 O3 119.29(11) . . ?

loop_
_geom_bond_atom_site_label_1
_geom_bond_atom_site_label_2
_geom_bond_distance
_geom_bond_site_symmetry_2
_geom_bond_publ_flag
N1 C5 1.3357(17) . ?
N1 C1 1.3493(17) . ?
N2 C6 1.4817(17) . ?
N2 H2A 0.9100 . ?
N2 H2B 0.9100 . ?
N2 H2C 0.9100 . ?
C1 C2 1.382(2) . ?
C1 H1 0.9500 . ?
C2 C3 1.386(2) . ?
C2 H2 0.9500 . ?
C3 C4 1.389(2) . ?
C3 H3 0.9500 . ?
C4 C5 1.3908(19) . ?
C4 H4 0.9500 . ?
C5 C6 1.5066(18) . ?
C6 H6A 0.9900 . ?
C6 H6B 0.9900 . ?
O1 N3 1.2367(15) . ?
O2 N3 1.2415(15) . ?
O3 N3 1.2789(15) . ?

loop_
_geom_torsion_atom_site_label_1
_geom_torsion_atom_site_label_2
_geom_torsion_atom_site_label_3
_geom_torsion_atom_site_label_4
_geom_torsion
_geom_torsion_site_symmetry_1
_geom_torsion_site_symmetry_2
_geom_torsion_site_symmetry_3
_geom_torsion_site_symmetry_4
_geom_torsion_publ_flag
C5 N1 C1 C2 0.4(2) . . . . ?
N1 C1 C2 C3 0.1(2) . . . . ?
C1 C2 C3 C4 -0.4(2) . . . . ?
C2 C3 C4 C5 0.2(2) . . . . ?
C1 N1 C5 C4 -0.62(19) . . . . ?
C1 N1 C5 C6 178.88(12) . . . . ?
C3 C4 C5 N1 0.3(2) . . . . ?
C3 C4 C5 C6 -179.15(12) . . . . ?
N1 C5 C6 N2 -6.13(17) . . . . ?
C4 C5 C6 N2 173.39(11) . . . . ?

loop_
_cod_related_entry_id
_cod_related_entry_database
_cod_related_entry_code
1 ChemSpider 21130858
